data_2242117
loop_
_publ_author_name
'Baillargeon, Pierre'
'Rahem, Tarik'
'Caron-Duval, \'Edouard'
'Tremblay, Jacob'
'Fortin, Clo\'e'
'Blais, \'Etienne'
'Fan, Victor'
'Fortin, Daniel'
'Dory, Yves L.'

_publ_section_title
;
 Isomorphous crystal structures of chlorodiacetylene and iododiacetylene
 derivatives: simultaneous hydrogen and halogen bonds on carbonyl
;
_journal_coeditor_code MW2133
_journal_issue 8
_journal_name_full 'Acta Crystallographica Section E'
_journal_page_first 1175
_journal_page_last 1179
_journal_paper_doi 10.1107/S2056989017010155
_journal_volume 73
_journal_year 2017
_chemical_formula_iupac 'C10 H12 I1 N1 O2'
_chemical_formula_moiety 'C10 H12 I1 N1 O2'
_chemical_formula_sum 'C10 H12 I N O2'
_chemical_formula_weight 305.11
_chemical_name_systematic
;
<i>tert</i>-Butyl (5-iodopenta-2,4-diyn-1-yl)carbamate
;
_space_group_IT_number 14
_symmetry_cell_setting monoclinic
_symmetry_space_group_name_Hall '-P 2yn'
_symmetry_space_group_name_H-M 'P 1 21/n 1'
_atom_sites_solution_hydrogens geom
_audit_conform_dict_name cif_core.dic
_audit_conform_dict_version 2.4.3
_audit_creation_method 'WinGX routine CIF_UPDATE'
_cell_angle_alpha 90
_cell_angle_beta 108.731(2)
_cell_angle_gamma 90
_cell_formula_units_Z 4
_cell_length_a 11.1587(16)
_cell_length_b 9.0288(13)
_cell_length_c 12.9899(18)
_cell_measurement_reflns_used 9940
_cell_measurement_temperature 173(2)
_cell_measurement_theta_max 26.4
_cell_measurement_theta_min 2.26
_cell_volume 1239.4(3)
_computing_cell_refinement
;
SAINT (Bruker, 2008)
;
_computing_data_collection
;
APEX2 (Bruker, 2008)
;
_computing_data_reduction
;
SORTAV (Blessing, 1995)
;
_computing_molecular_graphics
;
Ortep-3 for Windows (Farrugia, 2012) and Mercury (Macrae <i>et al.</i>,
2006)
;
_computing_publication_material
;
WinGX (Farrugia, 2012) and publCIF (Westrip, 2010)
;
_computing_structure_refinement
;
SHELXL2016 (Sheldrick, 2015)
;
_computing_structure_solution
;
SHELXS97 (Sheldrick, 2008)
;
_diffrn_ambient_temperature 173(2)
_diffrn_measured_fraction_theta_full 1
_diffrn_measured_fraction_theta_max 0.999
_diffrn_measurement_device '\k-geometry diffractometer'
_diffrn_measurement_device_type 'Bruker APEXII'
_diffrn_measurement_method '\f or \w oscillation scans'
_diffrn_radiation_monochromator graphite
_diffrn_radiation_type MoK\a
_diffrn_radiation_wavelength 0.71073
_diffrn_reflns_av_R_equivalents 0.02
_diffrn_reflns_limit_h_max 13
_diffrn_reflns_limit_h_min -12
_diffrn_reflns_limit_k_max 11
_diffrn_reflns_limit_k_min -11
_diffrn_reflns_limit_l_max 16
_diffrn_reflns_limit_l_min -15
_diffrn_reflns_number 17970
_diffrn_reflns_reduction_process
;
        Scaled and merged with Sortav
        R.H. Blessing, (1987) Cryst. Rev. 1, 3-58
        R.H. Blessing, (1989) J. Appl. Cryst. 22, 396-397
;
_diffrn_reflns_theta_full 25
_diffrn_reflns_theta_max 26.404
_diffrn_reflns_theta_min 2.099
_diffrn_standards_number 0
_exptl_absorpt_coefficient_mu 2.562
_exptl_absorpt_correction_T_max 0.745
_exptl_absorpt_correction_T_min 0.675
_exptl_absorpt_correction_type multi-scan
_exptl_absorpt_process_details
;
(SADABS; Bruker, 2008)
;
_exptl_crystal_colour yellow
_exptl_crystal_density_diffrn 1.635
_exptl_crystal_density_method 'not measured'
_exptl_crystal_description prism
_exptl_crystal_F_000 592
_exptl_crystal_size_max 0.36
_exptl_crystal_size_mid 0.3
_exptl_crystal_size_min 0.28
_refine_diff_density_max 1.322
_refine_diff_density_min -0.693
_refine_ls_extinction_method none
_refine_ls_goodness_of_fit_ref 1.076
_refine_ls_hydrogen_treatment constr
_refine_ls_matrix_type full
_refine_ls_number_constraints 0
_refine_ls_number_parameters 130
_refine_ls_number_reflns 2532
_refine_ls_number_restraints 0
_refine_ls_restrained_S_all 1.076
_refine_ls_R_factor_all 0.0245
_refine_ls_R_factor_gt 0.0219
_refine_ls_shift/su_max 0.001
_refine_ls_shift/su_mean 0
_refine_ls_structure_factor_coef Fsqd
_refine_ls_weighting_details 'w=1/[\s^2^(Fo^2^)+(0.0203P)^2^+1.7447P] where P=(Fo^2^+2Fc^2^)/3'
_refine_ls_weighting_scheme calc
_refine_ls_wR_factor_gt 0.053
_refine_ls_wR_factor_ref 0.0542
_reflns_number_gt 2342
_reflns_number_total 2532
_reflns_threshold_expression 'I > 2\s(I)'
_cod_data_source_file mw2133sup1.cif
_cod_data_source_block IV
_cod_original_sg_symbol_H-M 'P 21/n'
_cod_database_code 2242117

loop_
_symmetry_equiv_pos_as_xyz
'x, y, z'
'-x+1/2, y+1/2, -z+1/2'
'-x, -y, -z'
'x-1/2, -y-1/2, z-1/2'

loop_
_atom_site_type_symbol
_atom_site_label
_atom_site_fract_x
_atom_site_fract_y
_atom_site_fract_z
_atom_site_U_iso_or_equiv
_atom_site_adp_type
_atom_site_calc_flag
_atom_site_occupancy
C C1 0.2157(2) 1.0340(3) 0.3437(2) 0.0328(6) Uani d 1
C C2 0.3210(2) 1.0012(3) 0.34873(19) 0.0304(5) Uani d 1
C C3 0.4425(2) 0.9623(3) 0.35280(19) 0.0279(5) Uani d 1
C C4 0.5465(2) 0.9286(3) 0.35525(19) 0.0275(5) Uani d 1
C C5 0.6760(2) 0.8938(3) 0.35692(19) 0.0282(5) Uani d 1
H H5A 0.736704 0.927089 0.42691 0.034 Uiso calc 1
H H5B 0.684833 0.785076 0.352172 0.034 Uiso calc 1
C C6 0.7111(2) 0.8882(2) 0.18051(19) 0.0219(4) Uani d 1
C C7 0.7579(3) 0.9226(3) 0.0094(2) 0.0344(6) Uani d 1
C C8 0.7976(4) 1.0622(3) -0.0367(3) 0.0511(8) Uani d 1
H H8A 0.730469 1.136625 -0.049832 0.077 Uiso calc 1
H H8B 0.812386 1.038609 -0.105307 0.077 Uiso calc 1
H H8C 0.875616 1.101212 0.015278 0.077 Uiso calc 1
C C9 0.6338(4) 0.8624(4) -0.0654(3) 0.0559(9) Uani d 1
H H9A 0.611252 0.772368 -0.033698 0.084 Uiso calc 1
H H9B 0.642508 0.839113 -0.136337 0.084 Uiso calc 1
H H9C 0.567195 0.936832 -0.074587 0.084 Uiso calc 1
C C10 0.8637(3) 0.8100(4) 0.0377(3) 0.0506(8) Uani d 1
H H10A 0.936443 0.849222 0.095807 0.076 Uiso calc 1
H H10B 0.888703 0.789497 -0.02666 0.076 Uiso calc 1
H H10C 0.834626 0.718248 0.062297 0.076 Uiso calc 1
N N1 0.7077(2) 0.9636(2) 0.26832(16) 0.0263(4) Uani d 1
H H1 0.725256 1.058913 0.272455 0.032 Uiso calc 1
O O1 0.73962(17) 0.97953(18) 0.11063(13) 0.0272(4) Uani d 1
O O2 0.69111(17) 0.75519(18) 0.16743(14) 0.0289(4) Uani d 1
I I1 0.04221(2) 1.09875(2) 0.33737(2) 0.03907(7) Uani d 1

loop_
_atom_site_aniso_label
_atom_site_aniso_U_11
_atom_site_aniso_U_22
_atom_site_aniso_U_33
_atom_site_aniso_U_12
_atom_site_aniso_U_13
_atom_site_aniso_U_23
C1 0.0294(14) 0.0398(14) 0.0301(13) 0.0020(11) 0.0106(10) 0.0027(11)
C2 0.0333(14) 0.0328(13) 0.0263(12) -0.0012(11) 0.0110(10) 0.0031(10)
C3 0.0312(14) 0.0309(13) 0.0250(11) -0.0015(10) 0.0139(10) 0.0011(10)
C4 0.0337(14) 0.0284(12) 0.0236(11) -0.0036(10) 0.0135(10) 0.0005(9)
C5 0.0298(13) 0.0321(13) 0.0259(12) 0.0007(10) 0.0132(10) 0.0032(10)
C6 0.0180(11) 0.0216(11) 0.0271(11) 0.0013(8) 0.0087(9) 0.0020(9)
C7 0.0490(17) 0.0323(13) 0.0293(13) -0.0017(12) 0.0229(12) -0.0034(10)
C8 0.085(3) 0.0407(17) 0.0437(17) -0.0055(16) 0.0430(18) 0.0016(13)
C9 0.067(2) 0.065(2) 0.0325(15) -0.0141(18) 0.0106(15) -0.0046(15)
C10 0.065(2) 0.0415(17) 0.063(2) 0.0074(15) 0.0446(18) -0.0051(15)
N1 0.0334(11) 0.0215(10) 0.0304(10) -0.0039(8) 0.0191(9) -0.0015(8)
O1 0.0396(10) 0.0196(8) 0.0293(9) 0.0004(7) 0.0209(7) 0.0004(7)
O2 0.0348(10) 0.0197(8) 0.0352(9) -0.0030(7) 0.0157(8) -0.0001(7)
I1 0.02499(10) 0.04928(12) 0.04157(11) 0.00657(8) 0.00878(7) 0.00614(8)

loop_
_atom_type_symbol
_atom_type_description
_atom_type_scat_dispersion_real
_atom_type_scat_dispersion_imag
_atom_type_scat_source
C C 0.0033 0.0016 'International Tables Vol C Tables 4.2.6.8 and 6.1.1.4'
H H 0 0 'International Tables Vol C Tables 4.2.6.8 and 6.1.1.4'
N N 0.0061 0.0033 'International Tables Vol C Tables 4.2.6.8 and 6.1.1.4'
O O 0.0106 0.006 'International Tables Vol C Tables 4.2.6.8 and 6.1.1.4'
I I -0.4742 1.8119 'International Tables Vol C Tables 4.2.6.8 and 6.1.1.4'

loop_
_geom_angle_atom_site_label_1
_geom_angle_atom_site_label_2
_geom_angle_atom_site_label_3
_geom_angle
C2 C1 I1 177.3(3)
C1 C2 C3 179.1(3)
C4 C3 C2 179.4(3)
C3 C4 C5 177.4(3)
N1 C5 C4 112.5(2)
N1 C5 H5A 109.1
C4 C5 H5A 109.1
N1 C5 H5B 109.1
C4 C5 H5B 109.1
H5A C5 H5B 107.8
O2 C6 O1 125.7(2)
O2 C6 N1 124.3(2)
O1 C6 N1 110.00(19)
O1 C7 C10 109.6(2)
O1 C7 C9 109.6(2)
C10 C7 C9 113.4(3)
O1 C7 C8 101.7(2)
C10 C7 C8 110.5(3)
C9 C7 C8 111.5(3)
C7 C8 H8A 109.5
C7 C8 H8B 109.5
H8A C8 H8B 109.5
C7 C8 H8C 109.5
H8A C8 H8C 109.5
H8B C8 H8C 109.5
C7 C9 H9A 109.5
C7 C9 H9B 109.5
H9A C9 H9B 109.5
C7 C9 H9C 109.5
H9A C9 H9C 109.5
H9B C9 H9C 109.5
C7 C10 H10A 109.5
C7 C10 H10B 109.5
H10A C10 H10B 109.5
C7 C10 H10C 109.5
H10A C10 H10C 109.5
H10B C10 H10C 109.5
C6 N1 C5 122.3(2)
C6 N1 H1 118.8
C5 N1 H1 118.8
C6 O1 C7 121.17(18)

loop_
_geom_bond_atom_site_label_1
_geom_bond_atom_site_label_2
_geom_bond_distance
C1 C2 1.193(4)
C1 I1 1.999(3)
C2 C3 1.385(4)
C3 C4 1.191(4)
C4 C5 1.472(3)
C5 N1 1.452(3)
C5 H5A 0.99
C5 H5B 0.99
C6 O2 1.223(3)
C6 O1 1.338(3)
C6 N1 1.340(3)
C7 O1 1.486(3)
C7 C10 1.512(4)
C7 C9 1.514(4)
C7 C8 1.521(4)
C8 H8A 0.98
C8 H8B 0.98
C8 H8C 0.98
C9 H9A 0.98
C9 H9B 0.98
C9 H9C 0.98
C10 H10A 0.98
C10 H10B 0.98
C10 H10C 0.98
N1 H1 0.88

loop_
_geom_hbond_atom_site_label_D
_geom_hbond_atom_site_label_H
_geom_hbond_atom_site_label_A
_geom_hbond_site_symmetry_A
_geom_hbond_distance_DH
_geom_hbond_distance_HA
_geom_hbond_distance_DA
_geom_hbond_angle_DHA
_geom_hbond_publ_flag
N1 H1 O2 2_666 0.879 2.039 2.881 159.90 yes
C1 I1 O2 2_566 2.000 2.945 4.919 168.30 yes

loop_
_geom_torsion_atom_site_label_1
_geom_torsion_atom_site_label_2
_geom_torsion_atom_site_label_3
_geom_torsion_atom_site_label_4
_geom_torsion
O2 C6 N1 C5 -1.7(4)
O1 C6 N1 C5 178.5(2)
C4 C5 N1 C6 -103.9(3)
O2 C6 O1 C7 -3.9(4)
N1 C6 O1 C7 175.9(2)
C10 C7 O1 C6 -58.9(3)
C9 C7 O1 C6 66.1(3)
C8 C7 O1 C6 -175.8(2)

_cod_database_fobs_code 2242117
